data_4085653
loop_
_publ_author_name
'Taylor, Morgan J.'
'Coakley, Emma J.'
'Coles, Martyn P.'
'Cox, Hazel'
'Fulton, J. Robin'

_publ_section_title
;
 \b-Diketiminato Organolead Complexes: Structures,207Pb NMR, and Hammett
 Correlations
;
_journal_issue 11
_journal_name_full Organometallics
_journal_page_first 2515
_journal_paper_doi 10.1021/om501223a
_journal_volume 34
_journal_year 2015
_chemical_compound_source 'synthesis as described'
_chemical_formula_moiety 'C32 H48 N2 Pb'
_chemical_formula_sum 'C32 H48 N2 Pb'
_chemical_formula_weight 667.91
_chemical_name_systematic
;
 ?
;
_space_group_IT_number 14
_symmetry_cell_setting monoclinic
_symmetry_Int_Tables_number 14
_symmetry_space_group_name_Hall '-P 2ybc'
_symmetry_space_group_name_H-M 'P 1 21/c 1'
_atom_sites_solution_hydrogens geom
_atom_sites_solution_primary direct
_atom_sites_solution_secondary difmap
_audit_conform_dict_location ftp://ftp.iucr.org/pub/cif_core.dic
_audit_conform_dict_name cif_core.dic
_audit_conform_dict_version 2.2
_audit_creation_date 2010-05-19T16:41:55-00:00
_audit_creation_method 'WinGX routine CIF_UPDATE'
_cell_angle_alpha 90
_cell_angle_beta 119.935(1)
_cell_angle_gamma 90
_cell_formula_units_Z 4
_cell_length_a 13.2171(2)
_cell_length_b 16.4002(3)
_cell_length_c 16.7854(3)
_cell_measurement_reflns_used 31351
_cell_measurement_temperature 173(2)
_cell_measurement_theta_max 27.103
_cell_measurement_theta_min 3.395
_cell_measurement_wavelength 0.71073
_cell_volume 3153.06(10)
_computing_cell_refinement 'HKL Scalepack (Otwinowski & Minor 1997)'
_computing_data_collection 'Collect (Nonius BV, 1997-2000)'
_computing_data_reduction 'HKL Denzo and Scalepack (Otwinowski & Minor 1997)'
_computing_molecular_graphics 'Ortep-3 for Windows (Farrugia, 1997)'
_computing_publication_material 'WinGX publication routines (Farrugia, 1999)'
_computing_structure_refinement 'SHELXL-97 (Sheldrick, 1997)'
_computing_structure_solution 'SHELXS-97 (Sheldrick, 1997)'
_diffrn_ambient_temperature 173(2)
_diffrn_detector 'CCD plate'
_diffrn_measured_fraction_theta_full 0.998
_diffrn_measured_fraction_theta_max 0.998
_diffrn_measurement_device '95mm CCD camera on \k-goniostat'
_diffrn_measurement_device_type KappaCCD
_diffrn_measurement_method 'CCD rotation images, thick slices'
_diffrn_orient_matrix_type 'by Nonius Collect from scalepack cell'
_diffrn_orient_matrix_UB_11 -0.522327E-1
_diffrn_orient_matrix_UB_12 -0.458789E-1
_diffrn_orient_matrix_UB_13 -0.97115E-2
_diffrn_orient_matrix_UB_21 0.331447E-1
_diffrn_orient_matrix_UB_22 -0.172232E-1
_diffrn_orient_matrix_UB_23 0.654171E-1
_diffrn_orient_matrix_UB_31 -0.503139E-1
_diffrn_orient_matrix_UB_32 0.362826E-1
_diffrn_orient_matrix_UB_33 0.187732E-1
_diffrn_radiation_monochromator graphite
_diffrn_radiation_probe x-ray
_diffrn_radiation_type MoK\a
_diffrn_radiation_wavelength 0.7107
_diffrn_reflns_av_R_equivalents 0.0791
_diffrn_reflns_av_unetI/netI 0.0374
_diffrn_reflns_limit_h_max 16
_diffrn_reflns_limit_h_min -16
_diffrn_reflns_limit_k_max 20
_diffrn_reflns_limit_k_min -21
_diffrn_reflns_limit_l_max 21
_diffrn_reflns_limit_l_min -21
_diffrn_reflns_number 49105
_diffrn_reflns_theta_full 27.1
_diffrn_reflns_theta_max 27.1
_diffrn_reflns_theta_min 3.48
_diffrn_source 'Enraf Nonius FR590'
_exptl_absorpt_coefficient_mu 5.371
_exptl_absorpt_correction_T_max 0.5619
_exptl_absorpt_correction_T_min 0.4647
_exptl_absorpt_correction_type multi-scan
_exptl_absorpt_process_details
;
        [c.f. r.h. blessing, acta cryst. (1995), a51, 33-38]
;
_exptl_crystal_colour Orange
_exptl_crystal_density_diffrn 1.407
_exptl_crystal_density_method 'not measured'
_exptl_crystal_description Block
_exptl_crystal_F_000 1344
_exptl_crystal_size_max 0.16
_exptl_crystal_size_mid 0.14
_exptl_crystal_size_min 0.08
_refine_diff_density_max 0.813
_refine_diff_density_min -1.346
_refine_diff_density_rms 0.096
_refine_ls_extinction_method none
_refine_ls_goodness_of_fit_ref 1.051
_refine_ls_hydrogen_treatment constr
_refine_ls_matrix_type full
_refine_ls_number_parameters 318
_refine_ls_number_reflns 6930
_refine_ls_number_restraints 0
_refine_ls_restrained_S_all 1.051
_refine_ls_R_factor_all 0.044
_refine_ls_R_factor_gt 0.0298
_refine_ls_shift/su_max 0.001
_refine_ls_shift/su_mean 0
_refine_ls_structure_factor_coef Fsqd
_refine_ls_weighting_details 'calc w=1/[\s^2^(Fo^2^)+(0.0223P)^2^+4.4208P] where P=(Fo^2^+2Fc^2^)/3'
_refine_ls_weighting_scheme calc
_refine_ls_wR_factor_gt 0.0605
_refine_ls_wR_factor_ref 0.0649
_reflns_number_gt 5667
_reflns_number_total 6930
_reflns_threshold_expression >2sigma(I)
_cod_data_source_file om501223a_si_002.cif
_cod_data_source_block Compound4-may510
_cod_depositor_comments 'Adding full bibliography for 4085653--4085657.cif.'
_cod_original_cell_volume 3153.05(9)
_cod_original_sg_symbol_H-M 'P 21/c'
_cod_database_code 4085653

loop_
_symmetry_equiv_pos_as_xyz
'x, y, z'
'-x, y+1/2, -z+1/2'
'-x, -y, -z'
'x, -y-1/2, z-1/2'

loop_
_atom_site_label
_atom_site_type_symbol
_atom_site_fract_x
_atom_site_fract_y
_atom_site_fract_z
_atom_site_U_iso_or_equiv
_atom_site_adp_type
_atom_site_occupancy
_atom_site_symmetry_multiplicity
_atom_site_calc_flag
_atom_site_refinement_flags
Pb Pb 0.136301(11) 0.858437(8) 0.063800(9) 0.02871(5) Uani 1 1 d .
N1 N 0.3307(2) 0.81728(18) 0.1448(2) 0.0262(6) Uani 1 1 d .
N2 N 0.1129(2) 0.71758(18) 0.0466(2) 0.0291(7) Uani 1 1 d .
C1 C 0.3621(3) 0.7532(2) 0.1999(2) 0.0265(8) Uani 1 1 d .
C2 C 0.2865(3) 0.6896(2) 0.1920(2) 0.0291(8) Uani 1 1 d .
H2 H 0.3133 0.6559 0.2448 0.035 Uiso 1 1 calc R
C3 C 0.1771(3) 0.6685(2) 0.1174(3) 0.0310(8) Uani 1 1 d .
C4 C 0.4880(3) 0.7467(3) 0.2753(3) 0.0389(10) Uani 1 1 d .
H4A H 0.539 0.7516 0.2487 0.058 Uiso 1 1 calc R
H4B H 0.5009 0.6937 0.306 0.058 Uiso 1 1 calc R
H4C H 0.5057 0.7905 0.3201 0.058 Uiso 1 1 calc R
C5 C 0.1344(4) 0.5841(2) 0.1221(3) 0.0457(11) Uani 1 1 d .
H5A H 0.1082 0.5836 0.1673 0.068 Uiso 1 1 calc R
H5B H 0.1982 0.5448 0.1403 0.068 Uiso 1 1 calc R
H5C H 0.0693 0.5691 0.0616 0.068 Uiso 1 1 calc R
C6 C 0.4171(3) 0.8735(2) 0.1484(3) 0.0291(8) Uani 1 1 d .
C7 C 0.4683(3) 0.8566(2) 0.0943(3) 0.0348(9) Uani 1 1 d .
C8 C 0.5429(3) 0.9161(3) 0.0912(3) 0.0465(11) Uani 1 1 d .
H8 H 0.5776 0.9068 0.0543 0.056 Uiso 1 1 calc R
C9 C 0.5664(4) 0.9873(3) 0.1404(3) 0.0524(13) Uani 1 1 d .
H9 H 0.6161 1.0271 0.1367 0.063 Uiso 1 1 calc R
C10 C 0.5180(4) 1.0009(3) 0.1952(3) 0.0488(11) Uani 1 1 d .
H10 H 0.5361 1.0498 0.2301 0.059 Uiso 1 1 calc R
C11 C 0.4431(3) 0.9447(2) 0.2006(3) 0.0360(9) Uani 1 1 d .
C12 C 0.4467(4) 0.7775(3) 0.0417(3) 0.0495(11) Uani 1 1 d .
H12 H 0.3857 0.7463 0.0476 0.059 Uiso 1 1 calc R
C13 C 0.4026(6) 0.7912(4) -0.0595(4) 0.0806(18) Uani 1 1 d .
H13A H 0.3895 0.7384 -0.0906 0.121 Uiso 1 1 calc R
H13B H 0.4607 0.8222 -0.067 0.121 Uiso 1 1 calc R
H13C H 0.3291 0.8217 -0.0866 0.121 Uiso 1 1 calc R
C14 C 0.5582(6) 0.7245(4) 0.0818(4) 0.0867(19) Uani 1 1 d .
H14A H 0.5411 0.6736 0.0467 0.13 Uiso 1 1 calc R
H14B H 0.5845 0.7119 0.1463 0.13 Uiso 1 1 calc R
H14C H 0.6198 0.7542 0.0777 0.13 Uiso 1 1 calc R
C15 C 0.3926(4) 0.9626(3) 0.2631(3) 0.0466(11) Uani 1 1 d .
H15 H 0.3447 0.9146 0.2608 0.056 Uiso 1 1 calc R
C16 C 0.4901(5) 0.9745(4) 0.3634(4) 0.0687(15) Uani 1 1 d .
H16A H 0.4552 0.9858 0.4019 0.103 Uiso 1 1 calc R
H16B H 0.5395 1.0206 0.367 0.103 Uiso 1 1 calc R
H16C H 0.5375 0.9249 0.3852 0.103 Uiso 1 1 calc R
C17 C 0.3133(4) 1.0372(3) 0.2300(4) 0.0680(15) Uani 1 1 d .
H17A H 0.2819 1.0471 0.2711 0.102 Uiso 1 1 calc R
H17B H 0.2488 1.0276 0.1675 0.102 Uiso 1 1 calc R
H17C H 0.3582 1.0848 0.2302 0.102 Uiso 1 1 calc R
C18 C 0.0074(3) 0.6888(2) -0.0308(3) 0.0386(10) Uani 1 1 d .
C19 C 0.0121(5) 0.6606(3) -0.1079(3) 0.0543(13) Uani 1 1 d .
C20 C -0.0938(6) 0.6355(3) -0.1847(4) 0.078(2) Uani 1 1 d .
H20 H -0.0935 0.6151 -0.2375 0.094 Uiso 1 1 calc R
C21 C -0.1967(6) 0.6400(4) -0.1843(4) 0.089(2) Uani 1 1 d .
H21 H -0.2669 0.6225 -0.2368 0.107 Uiso 1 1 calc R
C22 C -0.2004(4) 0.6693(4) -0.1100(4) 0.0718(17) Uani 1 1 d .
H22 H -0.2731 0.6723 -0.1114 0.086 Uiso 1 1 calc R
C23 C -0.0996(4) 0.6949(3) -0.0321(3) 0.0489(12) Uani 1 1 d .
C24 C 0.1259(6) 0.6553(3) -0.1090(4) 0.0680(16) Uani 1 1 d .
H24 H 0.1816 0.694 -0.0611 0.082 Uiso 1 1 calc R
C25 C 0.1146(7) 0.6815(5) -0.2005(4) 0.103(2) Uani 1 1 d .
H25A H 0.1908 0.6772 -0.1968 0.154 Uiso 1 1 calc R
H25B H 0.0872 0.7381 -0.2138 0.154 Uiso 1 1 calc R
H25C H 0.0585 0.646 -0.2497 0.154 Uiso 1 1 calc R
C26 C 0.1809(7) 0.5706(5) -0.0828(6) 0.113(3) Uani 1 1 d .
H26A H 0.2542 0.5703 -0.0841 0.169 Uiso 1 1 calc R
H26B H 0.1271 0.5304 -0.1267 0.169 Uiso 1 1 calc R
H26C H 0.1966 0.5569 -0.0208 0.169 Uiso 1 1 calc R
C27 C -0.1086(4) 0.7281(3) 0.0481(4) 0.0523(12) Uani 1 1 d .
H27 H -0.0279 0.7423 0.098 0.063 Uiso 1 1 calc R
C28 C -0.1594(5) 0.6658(4) 0.0872(5) 0.0779(18) Uani 1 1 d .
H28A H -0.1626 0.69 0.1392 0.117 Uiso 1 1 calc R
H28B H -0.1095 0.6172 0.108 0.117 Uiso 1 1 calc R
H28C H -0.2382 0.6504 0.0393 0.117 Uiso 1 1 calc R
C29 C -0.1816(5) 0.8057(3) 0.0218(5) 0.0741(17) Uani 1 1 d .
H29A H -0.1854 0.826 0.0751 0.111 Uiso 1 1 calc R
H29B H -0.2606 0.7939 -0.0284 0.111 Uiso 1 1 calc R
H29C H -0.1457 0.8471 0.0017 0.111 Uiso 1 1 calc R
C30 C 0.1242(4) 0.8864(3) -0.0753(3) 0.0477(11) Uani 1 1 d .
H30 H 0.1605 0.8411 -0.0923 0.057 Uiso 1 1 calc R
C31 C 0.1868(4) 0.9659(3) -0.0679(4) 0.0630(14) Uani 1 1 d .
H31A H 0.27 0.96 -0.0228 0.095 Uiso 1 1 calc R
H31B H 0.1533 1.0094 -0.0482 0.095 Uiso 1 1 calc R
H31C H 0.1776 0.9798 -0.128 0.095 Uiso 1 1 calc R
C32 C -0.0049(5) 0.8928(4) -0.1459(4) 0.0758(17) Uani 1 1 d .
H32A H -0.0432 0.8406 -0.1499 0.114 Uiso 1 1 calc R
H32B H -0.0142 0.9065 -0.206 0.114 Uiso 1 1 calc R
H32C H -0.0406 0.9356 -0.1272 0.114 Uiso 1 1 calc R

loop_
_atom_site_aniso_label
_atom_site_aniso_U_11
_atom_site_aniso_U_22
_atom_site_aniso_U_33
_atom_site_aniso_U_23
_atom_site_aniso_U_13
_atom_site_aniso_U_12
Pb 0.02323(7) 0.02348(7) 0.03350(8) 0.00026(6) 0.00970(6) 0.00051(6)
N1 0.0228(14) 0.0276(16) 0.0266(16) 0.0014(13) 0.0112(12) -0.0009(12)
N2 0.0253(15) 0.0276(16) 0.0261(16) -0.0029(13) 0.0067(13) -0.0030(12)
C1 0.0246(17) 0.0319(19) 0.0238(19) 0.0011(15) 0.0127(15) 0.0021(15)
C2 0.0283(18) 0.031(2) 0.0250(19) 0.0087(15) 0.0110(15) 0.0024(15)
C3 0.0299(19) 0.0246(18) 0.037(2) 0.0026(16) 0.0159(17) 0.0017(15)
C4 0.0248(19) 0.045(2) 0.041(2) 0.0156(19) 0.0115(17) 0.0015(17)
C5 0.042(2) 0.029(2) 0.051(3) 0.0046(19) 0.011(2) -0.0055(18)
C6 0.0207(16) 0.030(2) 0.0300(19) 0.0079(15) 0.0078(15) 0.0004(14)
C7 0.0269(18) 0.047(2) 0.0294(19) 0.0110(18) 0.0131(15) 0.0030(17)
C8 0.028(2) 0.069(3) 0.040(2) 0.023(2) 0.0157(18) 0.004(2)
C9 0.032(2) 0.048(3) 0.064(3) 0.024(2) 0.014(2) -0.009(2)
C10 0.037(2) 0.034(2) 0.065(3) 0.005(2) 0.017(2) -0.0074(18)
C11 0.0254(18) 0.033(2) 0.040(2) 0.0040(18) 0.0094(17) -0.0009(15)
C12 0.054(3) 0.061(3) 0.049(3) -0.003(2) 0.037(2) -0.007(2)
C13 0.100(4) 0.102(5) 0.047(3) -0.002(3) 0.043(3) 0.017(4)
C14 0.118(5) 0.070(4) 0.078(4) 0.012(3) 0.053(4) 0.028(4)
C15 0.041(2) 0.040(2) 0.058(3) -0.016(2) 0.024(2) -0.0093(19)
C16 0.063(3) 0.077(4) 0.055(3) -0.021(3) 0.021(3) -0.007(3)
C17 0.053(3) 0.053(3) 0.088(4) -0.022(3) 0.028(3) -0.002(2)
C18 0.042(2) 0.0222(19) 0.032(2) 0.0011(16) 0.0034(18) -0.0091(16)
C19 0.076(3) 0.030(2) 0.037(2) -0.0063(19) 0.013(2) -0.012(2)
C20 0.108(5) 0.053(3) 0.035(3) -0.010(2) 0.006(3) -0.021(3)
C21 0.073(4) 0.069(4) 0.054(4) 0.002(3) -0.023(3) -0.033(3)
C22 0.042(3) 0.064(3) 0.066(4) 0.002(3) -0.007(3) -0.016(2)
C23 0.030(2) 0.030(2) 0.057(3) 0.008(2) -0.0001(19) -0.0105(17)
C24 0.111(5) 0.051(3) 0.048(3) -0.015(2) 0.045(3) -0.005(3)
C25 0.167(7) 0.101(5) 0.058(4) -0.021(4) 0.070(5) -0.028(5)
C26 0.153(7) 0.083(5) 0.129(7) 0.000(5) 0.090(6) 0.029(5)
C27 0.029(2) 0.051(3) 0.065(3) 0.004(2) 0.015(2) -0.0068(19)
C28 0.054(3) 0.075(4) 0.100(5) 0.023(4) 0.036(3) -0.001(3)
C29 0.055(3) 0.051(3) 0.115(5) 0.013(3) 0.041(3) 0.004(2)
C30 0.059(3) 0.037(2) 0.039(2) 0.011(2) 0.018(2) 0.010(2)
C31 0.066(3) 0.057(3) 0.064(3) 0.031(3) 0.030(3) 0.006(3)
C32 0.072(4) 0.076(4) 0.040(3) 0.018(3) -0.002(3) -0.006(3)

loop_
_atom_type_symbol
_atom_type_description
_atom_type_scat_dispersion_real
_atom_type_scat_dispersion_imag
_atom_type_scat_source
C C 0.0033 0.0016 'International Tables Vol C Tables 4.2.6.8 and 6.1.1.4'
H H 0 0 'International Tables Vol C Tables 4.2.6.8 and 6.1.1.4'
N N 0.0061 0.0033 'International Tables Vol C Tables 4.2.6.8 and 6.1.1.4'
Pb Pb -3.3944 10.1111 'International Tables Vol C Tables 4.2.6.8 and 6.1.1.4'

loop_
_geom_angle_atom_site_label_1
_geom_angle_atom_site_label_2
_geom_angle_atom_site_label_3
_geom_angle
C30 Pb N1 98.51(14)
C30 Pb N2 97.67(14)
N1 Pb N2 79.90(10)
C1 N1 C6 120.8(3)
C1 N1 Pb 120.6(2)
C6 N1 Pb 117.3(2)
C3 N2 C18 120.6(3)
C3 N2 Pb 120.2(2)
C18 N2 Pb 116.7(2)
N1 C1 C2 124.3(3)
N1 C1 C4 118.2(3)
C2 C1 C4 117.5(3)
C3 C2 C1 129.4(3)
C3 C2 H2 115.3
C1 C2 H2 115.3
N2 C3 C2 124.2(3)
N2 C3 C5 120.8(3)
C2 C3 C5 115.1(3)
C1 C4 H4A 109.5
C1 C4 H4B 109.5
H4A C4 H4B 109.5
C1 C4 H4C 109.5
H4A C4 H4C 109.5
H4B C4 H4C 109.5
C3 C5 H5A 109.5
C3 C5 H5B 109.5
H5A C5 H5B 109.5
C3 C5 H5C 109.5
H5A C5 H5C 109.5
H5B C5 H5C 109.5
C11 C6 C7 121.7(3)
C11 C6 N1 120.1(3)
C7 C6 N1 118.2(3)
C6 C7 C8 117.3(4)
C6 C7 C12 122.4(3)
C8 C7 C12 120.3(4)
C9 C8 C7 121.3(4)
C9 C8 H8 119.3
C7 C8 H8 119.3
C10 C9 C8 119.9(4)
C10 C9 H9 120
C8 C9 H9 120
C9 C10 C11 121.4(4)
C9 C10 H10 119.3
C11 C10 H10 119.3
C10 C11 C6 118.3(4)
C10 C11 C15 119.2(4)
C6 C11 C15 122.5(3)
C7 C12 C13 112.6(4)
C7 C12 C14 111.5(4)
C13 C12 C14 108.7(4)
C7 C12 H12 108
C13 C12 H12 108
C14 C12 H12 108
C12 C13 H13A 109.5
C12 C13 H13B 109.5
H13A C13 H13B 109.5
C12 C13 H13C 109.5
H13A C13 H13C 109.5
H13B C13 H13C 109.5
C12 C14 H14A 109.5
C12 C14 H14B 109.5
H14A C14 H14B 109.5
C12 C14 H14C 109.5
H14A C14 H14C 109.5
H14B C14 H14C 109.5
C17 C15 C11 111.2(4)
C17 C15 C16 110.1(4)
C11 C15 C16 111.3(4)
C17 C15 H15 108
C11 C15 H15 108
C16 C15 H15 108
C15 C16 H16A 109.5
C15 C16 H16B 109.5
H16A C16 H16B 109.5
C15 C16 H16C 109.5
H16A C16 H16C 109.5
H16B C16 H16C 109.5
C15 C17 H17A 109.5
C15 C17 H17B 109.5
H17A C17 H17B 109.5
C15 C17 H17C 109.5
H17A C17 H17C 109.5
H17B C17 H17C 109.5
C19 C18 C23 121.0(4)
C19 C18 N2 118.3(4)
C23 C18 N2 120.5(4)
C18 C19 C20 117.3(5)
C18 C19 C24 122.0(4)
C20 C19 C24 120.7(5)
C21 C20 C19 121.1(6)
C21 C20 H20 119.4
C19 C20 H20 119.4
C22 C21 C20 120.9(5)
C22 C21 H21 119.5
C20 C21 H21 119.5
C21 C22 C23 121.0(6)
C21 C22 H22 119.5
C23 C22 H22 119.5
C22 C23 C18 118.6(5)
C22 C23 C27 118.9(5)
C18 C23 C27 122.4(4)
C19 C24 C26 112.4(5)
C19 C24 C25 113.4(5)
C26 C24 C25 109.7(5)
C19 C24 H24 107
C26 C24 H24 107
C25 C24 H24 107
C24 C25 H25A 109.5
C24 C25 H25B 109.5
H25A C25 H25B 109.5
C24 C25 H25C 109.5
H25A C25 H25C 109.5
H25B C25 H25C 109.5
C24 C26 H26A 109.5
C24 C26 H26B 109.5
H26A C26 H26B 109.5
C24 C26 H26C 109.5
H26A C26 H26C 109.5
H26B C26 H26C 109.5
C23 C27 C29 111.3(4)
C23 C27 C28 112.7(4)
C29 C27 C28 109.3(4)
C23 C27 H27 107.8
C29 C27 H27 107.8
C28 C27 H27 107.8
C27 C28 H28A 109.5
C27 C28 H28B 109.5
H28A C28 H28B 109.5
C27 C28 H28C 109.5
H28A C28 H28C 109.5
H28B C28 H28C 109.5
C27 C29 H29A 109.5
C27 C29 H29B 109.5
H29A C29 H29B 109.5
C27 C29 H29C 109.5
H29A C29 H29C 109.5
H29B C29 H29C 109.5
C32 C30 C31 111.0(4)
C32 C30 Pb 106.7(3)
C31 C30 Pb 109.2(3)
C32 C30 H30 110
C31 C30 H30 110
Pb C30 H30 110
C30 C31 H31A 109.5
C30 C31 H31B 109.5
H31A C31 H31B 109.5
C30 C31 H31C 109.5
H31A C31 H31C 109.5
H31B C31 H31C 109.5
C30 C32 H32A 109.5
C30 C32 H32B 109.5
H32A C32 H32B 109.5
C30 C32 H32C 109.5
H32A C32 H32C 109.5
H32B C32 H32C 109.5

loop_
_geom_bond_atom_site_label_1
_geom_bond_atom_site_label_2
_geom_bond_distance
Pb C30 2.305(4)
Pb N1 2.327(3)
Pb N2 2.330(3)
N1 C1 1.323(4)
N1 C6 1.446(4)
N2 C3 1.332(5)
N2 C18 1.430(4)
C1 C2 1.404(5)
C1 C4 1.510(5)
C2 C3 1.404(5)
C2 H2 0.95
C3 C5 1.512(5)
C4 H4A 0.98
C4 H4B 0.98
C4 H4C 0.98
C5 H5A 0.98
C5 H5B 0.98
C5 H5C 0.98
C6 C11 1.396(5)
C6 C7 1.404(5)
C7 C8 1.407(6)
C7 C12 1.513(6)
C8 C9 1.374(7)
C8 H8 0.95
C9 C10 1.376(7)
C9 H9 0.95
C10 C11 1.388(5)
C10 H10 0.95
C11 C15 1.525(6)
C12 C13 1.513(7)
C12 C14 1.547(7)
C12 H12 1
C13 H13A 0.98
C13 H13B 0.98
C13 H13C 0.98
C14 H14A 0.98
C14 H14B 0.98
C14 H14C 0.98
C15 C17 1.524(7)
C15 C16 1.539(6)
C15 H15 1
C16 H16A 0.98
C16 H16B 0.98
C16 H16C 0.98
C17 H17A 0.98
C17 H17B 0.98
C17 H17C 0.98
C18 C19 1.405(7)
C18 C23 1.406(6)
C19 C20 1.410(7)
C19 C24 1.516(8)
C20 C21 1.366(10)
C20 H20 0.95
C21 C22 1.361(10)
C21 H21 0.95
C22 C23 1.385(6)
C22 H22 0.95
C23 C27 1.511(7)
C24 C26 1.527(8)
C24 C25 1.530(8)
C24 H24 1
C25 H25A 0.98
C25 H25B 0.98
C25 H25C 0.98
C26 H26A 0.98
C26 H26B 0.98
C26 H26C 0.98
C27 C29 1.523(7)
C27 C28 1.539(7)
C27 H27 1
C28 H28A 0.98
C28 H28B 0.98
C28 H28C 0.98
C29 H29A 0.98
C29 H29B 0.98
C29 H29C 0.98
C30 C32 1.519(7)
C30 C31 1.516(7)
C30 H30 1
C31 H31A 0.98
C31 H31B 0.98
C31 H31C 0.98
C32 H32A 0.98
C32 H32B 0.98
C32 H32C 0.98
